data_7154040
loop_
_publ_author_name
'Wei, Lai'
'Liu, Lu'
'Zhang, Junliang'

_publ_section_title
;
 Scandium-catalyzed tandem selective oxirane ring-opening/Friedel-Crafts
 alkylation: a facile access to [1,4]oxazino[4,3-a]indoles and
 3,4-dihydro-1H-pyrrolo[2,1-c][1,4]oxazines.
;
_journal_issue 35
_journal_name_full 'Organic &amp; biomolecular chemistry'
_journal_page_first 6869
_journal_page_last 6877
_journal_paper_doi 10.1039/c4ob01057d
_journal_volume 12
_journal_year 2014
_chemical_formula_sum 'C18 H14 Br N O2'
_chemical_formula_weight 356.21
_chemical_name_systematic
; 
 ? 
;
_space_group_IT_number 14
_symmetry_cell_setting monoclinic
_symmetry_space_group_name_Hall '-P 2ybc'
_symmetry_space_group_name_H-M 'P 1 21/c 1'
_atom_sites_solution_hydrogens geom
_atom_sites_solution_primary direct
_atom_sites_solution_secondary difmap
_audit_creation_method SHELXL-97
_cell_angle_alpha 90.00
_cell_angle_beta 93.670(2)
_cell_angle_gamma 90.00
_cell_formula_units_Z 4
_cell_length_a 11.9849(8)
_cell_length_b 8.8043(6)
_cell_length_c 14.3967(10)
_cell_measurement_temperature 296(2)
_cell_volume 1516.01(18)
_computing_structure_refinement 'SHELXL-97 (Sheldrick, 2008)'
_computing_structure_solution 'SHELXS-97 (Sheldrick, 2008)'
_diffrn_ambient_temperature 296(2)
_diffrn_measured_fraction_theta_full 1.000
_diffrn_measured_fraction_theta_max 1.000
_diffrn_radiation_monochromator graphite
_diffrn_radiation_source 'fine-focus sealed tube'
_diffrn_radiation_type MoK\a
_diffrn_radiation_wavelength 0.71073
_diffrn_reflns_av_R_equivalents 0.0293
_diffrn_reflns_av_sigmaI/netI 0.0206
_diffrn_reflns_limit_h_max 14
_diffrn_reflns_limit_h_min -14
_diffrn_reflns_limit_k_max 10
_diffrn_reflns_limit_k_min -10
_diffrn_reflns_limit_l_max 17
_diffrn_reflns_limit_l_min -17
_diffrn_reflns_number 16981
_diffrn_reflns_theta_full 25.01
_diffrn_reflns_theta_max 25.01
_diffrn_reflns_theta_min 1.70
_exptl_absorpt_coefficient_mu 2.718
_exptl_absorpt_correction_T_max 0.5616
_exptl_absorpt_correction_T_min 0.4412
_exptl_absorpt_correction_type multi-scan
_exptl_crystal_colour colorless
_exptl_crystal_density_diffrn 1.561
_exptl_crystal_density_method 'not measured'
_exptl_crystal_description block
_exptl_crystal_F_000 720
_exptl_crystal_size_max 0.36
_exptl_crystal_size_mid 0.32
_exptl_crystal_size_min 0.24
_refine_diff_density_max 0.485
_refine_diff_density_min -0.567
_refine_diff_density_rms 0.048
_refine_ls_extinction_method none
_refine_ls_goodness_of_fit_ref 1.021
_refine_ls_hydrogen_treatment constr
_refine_ls_matrix_type full
_refine_ls_number_parameters 199
_refine_ls_number_reflns 2675
_refine_ls_number_restraints 0
_refine_ls_restrained_S_all 1.021
_refine_ls_R_factor_all 0.0520
_refine_ls_R_factor_gt 0.0375
_refine_ls_shift/su_max 0.000
_refine_ls_shift/su_mean 0.000
_refine_ls_structure_factor_coef Fsqd
_refine_ls_weighting_details 'calc w=1/[\s^2^(Fo^2^)+(0.0454P)^2^+1.2011P] where P=(Fo^2^+2Fc^2^)/3'
_refine_ls_weighting_scheme calc
_refine_ls_wR_factor_gt 0.0923
_refine_ls_wR_factor_ref 0.1024
_reflns_number_gt 2068
_reflns_number_total 2675
_reflns_threshold_expression >2sigma(I)
_cod_duplicate_entry 7153950
_cod_data_source_file c4ob01057d2.cif
_cod_data_source_block z
_cod_depositor_comments
;
The following automatic conversions were performed:

'_symmetry_cell_setting' value 'Monoclinic' changed to 'monoclinic'
according to
/usr/data/users/saulius/crontab/automatic-downloads/current/RSC/lib/dictionaries/cif_core.dic
dictionary named 'cif_core.dic' version 2.4.2 from 2011-04-26.

Automatic conversion script
Id: cif_fix_values 2281 2013-09-26 08:29:07Z andrius 
;
_cod_original_sg_symbol_H-M P2(1)/c
_cod_database_code 7154040

loop_
_symmetry_equiv_pos_as_xyz
'x, y, z'
'-x, y+1/2, -z+1/2'
'-x, -y, -z'
'x, -y-1/2, z-1/2'

loop_
_atom_site_label
_atom_site_type_symbol
_atom_site_fract_x
_atom_site_fract_y
_atom_site_fract_z
_atom_site_U_iso_or_equiv
_atom_site_adp_type
_atom_site_occupancy
_atom_site_symmetry_multiplicity
_atom_site_calc_flag
_atom_site_refinement_flags
Br1 Br -0.05846(3) 0.24115(5) 0.04578(3) 0.0850(2) Uani 1 1 d .
O1 O 0.50476(19) -0.0548(2) 0.38236(17) 0.0715(6) Uani 1 1 d .
O2 O 0.25661(16) 0.1199(2) 0.45209(12) 0.0524(5) Uani 1 1 d .
N1 N 0.45543(18) 0.1939(2) 0.38321(15) 0.0411(5) Uani 1 1 d .
C1 C 0.3744(2) 0.3094(3) 0.39096(17) 0.0395(6) Uani 1 1 d .
C2 C 0.4224(2) 0.4463(3) 0.38445(17) 0.0427(6) Uani 1 1 d .
C3 C 0.5394(2) 0.4214(3) 0.37269(17) 0.0436(6) Uani 1 1 d .
C4 C 0.6293(3) 0.5200(4) 0.3649(2) 0.0612(8) Uani 1 1 d .
H4A H 0.6187 0.6246 0.3650 0.073 Uiso 1 1 calc R
C5 C 0.7338(3) 0.4592(5) 0.3573(2) 0.0715(10) Uani 1 1 d .
H5A H 0.7945 0.5238 0.3522 0.086 Uiso 1 1 calc R
C6 C 0.7507(3) 0.3036(5) 0.3568(2) 0.0693(10) Uani 1 1 d .
H6A H 0.8225 0.2662 0.3510 0.083 Uiso 1 1 calc R
C7 C 0.6634(2) 0.2021(4) 0.3649(2) 0.0558(8) Uani 1 1 d .
H7A H 0.6746 0.0976 0.3653 0.067 Uiso 1 1 calc R
C8 C 0.5585(2) 0.2650(3) 0.37255(18) 0.0437(6) Uani 1 1 d .
C9 C 0.4340(2) 0.0411(3) 0.39038(19) 0.0486(7) Uani 1 1 d .
C10 C 0.3142(3) 0.0039(3) 0.4063(2) 0.0549(7) Uani 1 1 d .
H10A H 0.2748 -0.0164 0.3466 0.066 Uiso 1 1 calc R
H10B H 0.3124 -0.0883 0.4431 0.066 Uiso 1 1 calc R
C11 C 0.2565(2) 0.2613(3) 0.40313(19) 0.0440(6) Uani 1 1 d .
H11A H 0.2242 0.3371 0.4435 0.053 Uiso 1 1 calc R
C12 C 0.1820(2) 0.2561(3) 0.31421(19) 0.0429(6) Uani 1 1 d .
C13 C 0.0826(2) 0.1739(4) 0.3113(2) 0.0576(8) Uani 1 1 d .
H13A H 0.0638 0.1205 0.3638 0.069 Uiso 1 1 calc R
C14 C 0.0116(2) 0.1700(4) 0.2323(2) 0.0617(8) Uani 1 1 d .
H14A H -0.0541 0.1136 0.2314 0.074 Uiso 1 1 calc R
C15 C 0.0385(2) 0.2501(3) 0.1548(2) 0.0523(7) Uani 1 1 d .
C16 C 0.1361(2) 0.3319(3) 0.1548(2) 0.0535(7) Uani 1 1 d .
H16A H 0.1540 0.3854 0.1021 0.064 Uiso 1 1 calc R
C17 C 0.2074(2) 0.3336(3) 0.23433(18) 0.0473(6) Uani 1 1 d .
H17A H 0.2739 0.3880 0.2342 0.057 Uiso 1 1 calc R
C34 C 0.3668(3) 0.5981(3) 0.3892(2) 0.0581(8) Uani 1 1 d .
H34A H 0.2887 0.5843 0.3975 0.087 Uiso 1 1 calc R
H34B H 0.3759 0.6527 0.3324 0.087 Uiso 1 1 calc R
H34C H 0.4004 0.6547 0.4407 0.087 Uiso 1 1 calc R

loop_
_atom_site_aniso_label
_atom_site_aniso_U_11
_atom_site_aniso_U_22
_atom_site_aniso_U_33
_atom_site_aniso_U_23
_atom_site_aniso_U_13
_atom_site_aniso_U_12
Br1 0.0616(3) 0.1263(4) 0.0646(3) -0.0014(2) -0.01462(18) -0.0024(2)
O1 0.0750(15) 0.0367(12) 0.1017(17) -0.0063(11) -0.0017(13) 0.0133(11)
O2 0.0595(12) 0.0516(12) 0.0468(10) 0.0109(9) 0.0090(9) -0.0033(10)
N1 0.0458(12) 0.0307(12) 0.0467(12) -0.0028(9) 0.0024(10) 0.0014(10)
C1 0.0461(14) 0.0346(14) 0.0379(13) -0.0012(10) 0.0020(11) 0.0021(12)
C2 0.0536(16) 0.0353(15) 0.0386(13) -0.0014(11) -0.0016(11) 0.0011(12)
C3 0.0503(15) 0.0444(16) 0.0356(13) 0.0010(11) -0.0012(11) -0.0084(12)
C4 0.070(2) 0.060(2) 0.0525(17) 0.0083(14) -0.0018(15) -0.0186(17)
C5 0.059(2) 0.097(3) 0.0590(19) 0.0107(18) 0.0032(15) -0.027(2)
C6 0.0455(17) 0.112(3) 0.0511(18) -0.0041(18) 0.0043(14) -0.0013(19)
C7 0.0519(18) 0.067(2) 0.0482(16) -0.0091(14) 0.0037(13) 0.0091(15)
C8 0.0473(15) 0.0471(16) 0.0365(13) -0.0036(11) 0.0014(11) -0.0012(12)
C9 0.0613(17) 0.0357(16) 0.0479(15) -0.0018(12) -0.0041(13) 0.0005(14)
C10 0.0677(19) 0.0373(16) 0.0592(17) 0.0102(13) 0.0005(14) -0.0068(14)
C11 0.0497(15) 0.0402(15) 0.0428(14) 0.0008(11) 0.0099(12) 0.0030(12)
C12 0.0398(14) 0.0423(15) 0.0475(14) -0.0004(11) 0.0100(11) 0.0036(11)
C13 0.0457(16) 0.074(2) 0.0538(17) 0.0092(15) 0.0105(13) -0.0068(15)
C14 0.0375(15) 0.082(2) 0.066(2) -0.0017(17) 0.0077(14) -0.0083(15)
C15 0.0420(15) 0.066(2) 0.0482(16) -0.0041(14) -0.0005(12) 0.0077(14)
C16 0.0581(18) 0.0542(18) 0.0483(16) 0.0075(13) 0.0037(13) -0.0019(15)
C17 0.0503(15) 0.0422(16) 0.0495(15) 0.0040(12) 0.0045(12) -0.0059(13)
C34 0.077(2) 0.0355(16) 0.0606(18) 0.0003(13) -0.0062(15) 0.0048(14)

loop_
_atom_type_symbol
_atom_type_description
_atom_type_scat_dispersion_real
_atom_type_scat_dispersion_imag
_atom_type_scat_source
C C 0.0033 0.0016 'International Tables Vol C Tables 4.2.6.8 and 6.1.1.4'
H H 0.0000 0.0000 'International Tables Vol C Tables 4.2.6.8 and 6.1.1.4'
Br Br -0.2901 2.4595 'International Tables Vol C Tables 4.2.6.8 and 6.1.1.4'
N N 0.0061 0.0033 'International Tables Vol C Tables 4.2.6.8 and 6.1.1.4'
O O 0.0106 0.0060 'International Tables Vol C Tables 4.2.6.8 and 6.1.1.4'

loop_
_geom_angle_atom_site_label_1
_geom_angle_atom_site_label_2
_geom_angle_atom_site_label_3
_geom_angle
C10 O2 C11 112.5(2)
C9 N1 C8 128.0(2)
C9 N1 C1 124.4(2)
C8 N1 C1 107.5(2)
C2 C1 N1 109.9(2)
C2 C1 C11 132.4(2)
N1 C1 C11 117.6(2)
C1 C2 C3 107.3(2)
C1 C2 C34 127.2(3)
C3 C2 C34 125.5(2)
C4 C3 C8 119.1(3)
C4 C3 C2 132.7(3)
C8 C3 C2 108.1(2)
C5 C4 C3 118.6(3)
C5 C4 H4A 120.7
C3 C4 H4A 120.7
C4 C5 C6 121.3(3)
C4 C5 H5A 119.3
C6 C5 H5A 119.3
C5 C6 C7 121.7(3)
C5 C6 H6A 119.1
C7 C6 H6A 119.1
C8 C7 C6 116.3(3)
C8 C7 H7A 121.8
C6 C7 H7A 121.8
C7 C8 C3 123.0(3)
C7 C8 N1 129.9(3)
C3 C8 N1 107.1(2)
O1 C9 N1 122.7(3)
O1 C9 C10 123.0(3)
N1 C9 C10 114.2(2)
O2 C10 C9 114.3(2)
O2 C10 H10A 108.7
C9 C10 H10A 108.7
O2 C10 H10B 108.7
C9 C10 H10B 108.7
H10A C10 H10B 107.6
O2 C11 C1 109.4(2)
O2 C11 C12 111.8(2)
C1 C11 C12 114.8(2)
O2 C11 H11A 106.8
C1 C11 H11A 106.8
C12 C11 H11A 106.8
C17 C12 C13 117.6(3)
C17 C12 C11 122.5(2)
C13 C12 C11 119.9(2)
C14 C13 C12 121.4(3)
C14 C13 H13A 119.3
C12 C13 H13A 119.3
C15 C14 C13 119.5(3)
C15 C14 H14A 120.2
C13 C14 H14A 120.2
C16 C15 C14 120.9(3)
C16 C15 Br1 119.9(2)
C14 C15 Br1 119.2(2)
C15 C16 C17 119.1(3)
C15 C16 H16A 120.5
C17 C16 H16A 120.5
C16 C17 C12 121.6(3)
C16 C17 H17A 119.2
C12 C17 H17A 119.2
C2 C34 H34A 109.5
C2 C34 H34B 109.5
H34A C34 H34B 109.5
C2 C34 H34C 109.5
H34A C34 H34C 109.5
H34B C34 H34C 109.5

loop_
_geom_bond_atom_site_label_1
_geom_bond_atom_site_label_2
_geom_bond_distance
Br1 C15 1.894(3)
O1 C9 1.208(3)
O2 C10 1.418(3)
O2 C11 1.431(3)
N1 C9 1.374(3)
N1 C8 1.402(4)
N1 C1 1.415(3)
C1 C2 1.342(4)
C1 C11 1.496(4)
C2 C3 1.439(4)
C2 C34 1.497(4)
C3 C4 1.393(4)
C3 C8 1.396(4)
C4 C5 1.374(5)
C4 H4A 0.9300
C5 C6 1.385(5)
C5 H5A 0.9300
C6 C7 1.387(5)
C6 H6A 0.9300
C7 C8 1.384(4)
C7 H7A 0.9300
C9 C10 1.504(4)
C10 H10A 0.9700
C10 H10B 0.9700
C11 C12 1.514(4)
C11 H11A 0.9800
C12 C17 1.388(4)
C12 C13 1.392(4)
C13 C14 1.376(4)
C13 H13A 0.9300
C14 C15 1.376(4)
C14 H14A 0.9300
C15 C16 1.374(4)
C16 C17 1.384(4)
C16 H16A 0.9300
C17 H17A 0.9300
C34 H34A 0.9600
C34 H34B 0.9600
C34 H34C 0.9600

loop_
_geom_torsion_atom_site_label_1
_geom_torsion_atom_site_label_2
_geom_torsion_atom_site_label_3
_geom_torsion_atom_site_label_4
_geom_torsion
C9 N1 C1 C2 177.6(2)
C8 N1 C1 C2 0.8(3)
C9 N1 C1 C11 -3.1(4)
C8 N1 C1 C11 -179.9(2)
N1 C1 C2 C3 -0.4(3)
C11 C1 C2 C3 -179.6(3)
N1 C1 C2 C34 -179.9(2)
C11 C1 C2 C34 0.9(5)
C1 C2 C3 C4 -177.9(3)
C34 C2 C3 C4 1.6(4)
C1 C2 C3 C8 0.0(3)
C34 C2 C3 C8 179.5(2)
C8 C3 C4 C5 0.1(4)
C2 C3 C4 C5 177.8(3)
C3 C4 C5 C6 0.2(5)
C4 C5 C6 C7 -0.6(5)
C5 C6 C7 C8 0.6(4)
C6 C7 C8 C3 -0.3(4)
C6 C7 C8 N1 -178.8(3)
C4 C3 C8 C7 -0.1(4)
C2 C3 C8 C7 -178.3(2)
C4 C3 C8 N1 178.7(2)
C2 C3 C8 N1 0.5(3)
C9 N1 C8 C7 1.2(4)
C1 N1 C8 C7 177.9(3)
C9 N1 C8 C3 -177.4(2)
C1 N1 C8 C3 -0.7(3)
C8 N1 C9 O1 -4.7(4)
C1 N1 C9 O1 179.1(3)
C8 N1 C9 C10 176.9(2)
C1 N1 C9 C10 0.8(4)
C11 O2 C10 C9 57.6(3)
O1 C9 C10 O2 154.4(3)
N1 C9 C10 O2 -27.2(3)
C10 O2 C11 C1 -57.4(3)
C10 O2 C11 C12 71.0(3)
C2 C1 C11 O2 -150.4(3)
N1 C1 C11 O2 30.5(3)
C2 C1 C11 C12 82.9(4)
N1 C1 C11 C12 -96.2(3)
O2 C11 C12 C17 -145.2(3)
C1 C11 C12 C17 -19.8(4)
O2 C11 C12 C13 36.2(3)
C1 C11 C12 C13 161.7(3)
C17 C12 C13 C14 -0.3(5)
C11 C12 C13 C14 178.3(3)
C12 C13 C14 C15 -0.7(5)
C13 C14 C15 C16 1.1(5)
C13 C14 C15 Br1 178.9(2)
C14 C15 C16 C17 -0.4(5)
Br1 C15 C16 C17 -178.2(2)
C15 C16 C17 C12 -0.7(4)
C13 C12 C17 C16 1.0(4)
C11 C12 C17 C16 -177.6(3)
